data_2312997
loop_
_publ_author_name
'Seymour, Jr, Derik A'
'Amsbaugh, Ritter V.'
'Colcord, Charlotte G.'
'Fejes, Isabelle R.'
'Gebhardt, Lindsey C.'
'Yap, Glenn P. A.'
'Deegan, Meaghan M.'

_publ_section_title
;
 Structures of nickel-, copper-, and zinc-salophen derivatives.
;
_journal_coeditor_code ZO3072
_journal_issue 'Pt 7'
_journal_name_full 'Acta crystallographica. Section C, Structural chemistry'
_journal_page_first 336
_journal_page_last 350
_journal_paper_doi 10.1107/S2053229626005450
_journal_volume 82
_journal_year 2026
_chemical_formula_iupac '[Ni (C42 H60 N4 O2)]'
_chemical_formula_moiety 'C42 H60 N4 Ni O2'
_chemical_formula_sum 'C42 H60 N4 Ni O2'
_chemical_formula_weight 711.65
_chemical_name_systematic
{4,4'-Di-<i>tert</i>-butyl-6,6'-bis[(diisopropylamino)methyl]-2,2'-[1,2-phenylenebis(nitrilomethylidyne)]diphenolato}nickel(II)
_space_group_crystal_system monoclinic
_space_group_IT_number 15
_space_group_name_Hall '-C 2yc'
_space_group_name_H-M_alt 'C 1 2/c 1'
_atom_sites_solution_hydrogens geom
_atom_sites_solution_primary dual
_audit_creation_method
;
Olex2 1.5
(compiled 2026.04.10 svn.r48fbca5a for OlexSys, GUI svn.r7537)
;
_cell_angle_alpha 90
_cell_angle_beta 104.247(4)
_cell_angle_gamma 90
_cell_formula_units_Z 4
_cell_length_a 29.296(3)
_cell_length_b 16.6348(15)
_cell_length_c 8.2834(8)
_cell_measurement_reflns_used 9972
_cell_measurement_temperature 100.00
_cell_measurement_theta_max 70.302
_cell_measurement_theta_min 3.112
_cell_volume 3912.6(7)
_computing_cell_refinement
;
SAINT (Bruker, 2016)
;
_computing_data_collection
;
APEX6 (Bruker, 2024)
;
_computing_data_reduction
;
SAINT (Bruker, 2016)
;
_computing_molecular_graphics
;
OLEX2 (Dolomanov <i>et al.</i>, 2009)
;
_computing_publication_material
;
OLEX2 (Dolomanov <i>et al.</i>, 2009)
;
_computing_structure_refinement
;
SHELXL2019 (Sheldrick, 2015<i>b</i>)
;
_computing_structure_solution
;
SHELXT2018 (Sheldrick, 2015<i>a</i>)
;
_diffrn_ambient_temperature 100.00
_diffrn_measured_fraction_theta_full 0.989
_diffrn_measured_fraction_theta_max 0.974
_diffrn_measurement_device_type 'Bruker Venture Photon III'
_diffrn_measurement_method 'area \f- and \w-scans'
_diffrn_radiation_type CuK\a
_diffrn_radiation_wavelength 1.54178
_diffrn_reflns_av_R_equivalents 0.0445
_diffrn_reflns_av_unetI/netI 0.0339
_diffrn_reflns_limit_h_max 35
_diffrn_reflns_limit_h_min -34
_diffrn_reflns_limit_k_max 20
_diffrn_reflns_limit_k_min -18
_diffrn_reflns_limit_l_max 9
_diffrn_reflns_limit_l_min -10
_diffrn_reflns_number 18043
_diffrn_reflns_theta_full 67.679
_diffrn_reflns_theta_max 70.320
_diffrn_reflns_theta_min 3.079
_diffrn_source_current 1.2
_diffrn_source_power 0.06
_diffrn_source_voltage 50.0
_exptl_absorpt_coefficient_mu 1.010
_exptl_absorpt_correction_T_max 0.7533
_exptl_absorpt_correction_T_min 0.5919
_exptl_absorpt_correction_type multi-scan
_exptl_absorpt_process_details
;
(SADABS; Bruker, 2016)
;
_exptl_crystal_colour orange
_exptl_crystal_density_diffrn 1.208
_exptl_crystal_description needle
_exptl_crystal_F_000 1536
_exptl_crystal_size_max 0.33
_exptl_crystal_size_mid 0.065
_exptl_crystal_size_min 0.031
_refine_diff_density_max 0.550
_refine_diff_density_min -0.721
_refine_ls_extinction_method none
_refine_ls_goodness_of_fit_ref 1.086
_refine_ls_hydrogen_treatment constr
_refine_ls_matrix_type full
_refine_ls_number_parameters 229
_refine_ls_number_reflns 3641
_refine_ls_number_restraints 0
_refine_ls_restrained_S_all 1.086
_refine_ls_R_factor_all 0.0533
_refine_ls_R_factor_gt 0.0501
_refine_ls_shift/su_max 0.000
_refine_ls_shift/su_mean 0.000
_refine_ls_structure_factor_coef Fsqd
_refine_ls_weighting_details 'w=1/[\s^2^(Fo^2^)+(0.0688P)^2^+6.5774P] where P=(Fo^2^+2Fc^2^)/3'
_refine_ls_weighting_scheme calc
_refine_ls_wR_factor_gt 0.1353
_refine_ls_wR_factor_ref 0.1381
_reflns_number_gt 3359
_reflns_number_total 3641
_reflns_threshold_expression 'I > 2\s(I)'
_cod_data_source_file zo3072sup1.cif
_cod_data_source_block meag024
_cod_original_cell_volume 3912.6(6)
_cod_database_code 2312997
_shelx_space_group_comment
;
The symmetry employed for this shelxl refinement is uniquely defined
by the following loop, which should always be used as a source of
symmetry information in preference to the above space-group names.
They are only intended as comments.
;
_shelx_estimated_absorpt_t_min 0.732
_shelx_estimated_absorpt_t_max 0.969

loop_
_space_group_symop_operation_xyz
'x, y, z'
'-x, y, -z+1/2'
'x+1/2, y+1/2, z'
'-x+1/2, y+1/2, -z+1/2'
'-x, -y, -z'
'x, -y, z-1/2'
'-x+1/2, -y+1/2, -z'
'x+1/2, -y+1/2, z-1/2'

loop_
_atom_site_type_symbol
_atom_site_label
_atom_site_fract_x
_atom_site_fract_y
_atom_site_fract_z
_atom_site_U_iso_or_equiv
_atom_site_adp_type
_atom_site_calc_flag
_atom_site_occupancy
_atom_site_disorder_assembly
_atom_site_disorder_group
Ni Ni1 0.500000 0.47149(3) 0.250000 0.02214(17) Uani d 1 . .
O O1 0.46365(5) 0.38933(8) 0.29813(19) 0.0265(3) Uani d 1 . .
N N1 0.46632(5) 0.55282(10) 0.3211(2) 0.0231(4) Uani d 1 . .
N N2 0.38128(6) 0.18487(10) 0.2693(2) 0.0269(4) Uani d 1 . .
C C1 0.40057(7) 0.32371(12) 0.3700(3) 0.0275(5) Uani d 1 . .
C C2 0.36131(7) 0.32774(13) 0.4326(3) 0.0276(5) Uani d 1 . .
H H2 0.344471 0.279455 0.438467 0.033 Uiso calc 1 . .
C C3 0.34454(7) 0.39962(12) 0.4889(3) 0.0254(4) Uani d 1 . .
C C4 0.36978(7) 0.46808(12) 0.4804(3) 0.0251(4) Uani d 1 . .
H H4 0.360114 0.517145 0.520421 0.030 Uiso calc 1 . .
C C5 0.41021(7) 0.46786(12) 0.4130(3) 0.0238(4) Uani d 1 . .
C C6 0.42634(7) 0.39503(12) 0.3583(3) 0.0252(4) Uani d 1 . .
C C7 0.29952(7) 0.39720(13) 0.5525(3) 0.0278(5) Uani d 1 . .
C C8 0.30835(8) 0.34660(14) 0.7120(3) 0.0340(5) Uani d 1 . .
H H8A 0.317407 0.291966 0.688329 0.051 Uiso calc 1 . .
H H8B 0.279541 0.344557 0.751921 0.051 Uiso calc 1 . .
H H8C 0.333736 0.370958 0.797558 0.051 Uiso calc 1 . .
C C9 0.25952(7) 0.35892(14) 0.4193(3) 0.0335(5) Uani d 1 . .
H H9A 0.254040 0.390639 0.316588 0.050 Uiso calc 1 . .
H H9B 0.230715 0.357759 0.459296 0.050 Uiso calc 1 . .
H H9C 0.268299 0.303929 0.396929 0.050 Uiso calc 1 . .
C C10 0.28342(8) 0.48130(14) 0.5892(3) 0.0329(5) Uani d 1 . .
H H10A 0.307985 0.506674 0.676222 0.049 Uiso calc 1 . .
H H10B 0.254358 0.477102 0.627182 0.049 Uiso calc 1 . .
H H10C 0.277597 0.513962 0.487722 0.049 Uiso calc 1 . .
C C11 0.43160(7) 0.54260(12) 0.3937(3) 0.0251(4) Uani d 1 . .
H H11 0.419865 0.589028 0.436826 0.030 Uiso calc 1 . .
C C12 0.48189(7) 0.63097(12) 0.2921(3) 0.0244(4) Uani d 1 . .
C C13 0.46454(7) 0.70324(13) 0.3363(3) 0.0291(5) Uani d 1 . .
H H13 0.440606 0.703421 0.395543 0.035 Uiso calc 1 . .
C C14 0.48231(7) 0.77475(13) 0.2935(3) 0.0308(5) Uani d 1 . .
H H14 0.470465 0.824312 0.323154 0.037 Uiso calc 1 . .
C C15 0.41859(8) 0.24460(13) 0.3198(3) 0.0359(5) Uani d 1 . .
H H15A 0.433488 0.254069 0.226438 0.043 Uiso calc 1 . .
H H15B 0.443013 0.223208 0.414758 0.043 Uiso calc 1 . .
C C16 0.39224(8) 0.10308(14) 0.3313(3) 0.0388(6) Uani d 1 . .
H H16 0.368870 0.066862 0.257449 0.047 Uiso calc 1 . .
C C17 0.38363(11) 0.09652(16) 0.5051(3) 0.0497(7) Uani d 1 . .
H H17A 0.402414 0.137170 0.577930 0.075 Uiso calc 1 . .
H H17B 0.392797 0.042856 0.550441 0.075 Uiso calc 1 . .
H H17C 0.350152 0.105329 0.498638 0.075 Uiso calc 1 . .
C C18 0.44113(9) 0.07125(15) 0.3297(4) 0.0483(7) Uani d 1 . .
H H18A 0.446739 0.079401 0.218959 0.073 Uiso calc 1 . .
H H18B 0.442894 0.013743 0.356203 0.073 Uiso calc 1 . .
H H18C 0.465080 0.100212 0.412759 0.073 Uiso calc 1 . .
C C19 0.35505(8) 0.19514(15) 0.0958(3) 0.0389(6) Uani d 1 . .
H H19 0.355171 0.254029 0.071664 0.047 Uiso calc 1 . .
C C20 0.30415(9) 0.17112(18) 0.0710(4) 0.0514(7) Uani d 1 . .
H H20A 0.302227 0.113386 0.091961 0.077 Uiso calc 1 . .
H H20B 0.286940 0.183154 -0.043610 0.077 Uiso calc 1 . .
H H20C 0.290194 0.201219 0.148655 0.077 Uiso calc 1 . .
C C21 0.37705(11) 0.15296(17) -0.0330(4) 0.0483(6) Uani d 1 . .
H H21A 0.410167 0.168765 -0.014215 0.072 Uiso calc 1 . .
H H21B 0.359950 0.168783 -0.145634 0.072 Uiso calc 1 . .
H H21C 0.374983 0.094555 -0.020971 0.072 Uiso calc 1 . .

loop_
_atom_site_aniso_label
_atom_site_aniso_U_11
_atom_site_aniso_U_22
_atom_site_aniso_U_33
_atom_site_aniso_U_12
_atom_site_aniso_U_13
_atom_site_aniso_U_23
Ni1 0.0140(3) 0.0194(3) 0.0312(3) 0.000 0.00209(19) 0.000
O1 0.0172(7) 0.0233(7) 0.0391(8) -0.0002(5) 0.0071(6) -0.0007(6)
N1 0.0151(7) 0.0229(8) 0.0288(9) -0.0022(6) 0.0006(6) 0.0011(7)
N2 0.0206(8) 0.0211(8) 0.0370(10) -0.0025(7) 0.0030(7) 0.0002(7)
C1 0.0194(9) 0.0246(10) 0.0369(12) -0.0016(8) 0.0037(8) 0.0001(9)
C2 0.0188(9) 0.0256(10) 0.0367(12) -0.0029(8) 0.0036(8) 0.0009(9)
C3 0.0171(9) 0.0282(10) 0.0285(10) -0.0010(8) 0.0009(8) 0.0008(8)
C4 0.0179(9) 0.0267(10) 0.0285(11) 0.0011(7) 0.0018(8) -0.0017(8)
C5 0.0143(9) 0.0262(10) 0.0283(11) -0.0015(7) 0.0006(8) -0.0007(8)
C6 0.0157(9) 0.0277(11) 0.0293(11) 0.0008(8) -0.0001(8) -0.0007(8)
C7 0.0182(9) 0.0304(11) 0.0342(12) -0.0034(8) 0.0050(8) -0.0017(9)
C8 0.0283(11) 0.0365(12) 0.0380(12) -0.0035(9) 0.0093(9) 0.0028(10)
C9 0.0185(10) 0.0363(12) 0.0437(13) -0.0049(9) 0.0040(9) -0.0029(10)
C10 0.0224(10) 0.0346(12) 0.0419(13) -0.0005(9) 0.0081(9) -0.0027(10)
C11 0.0165(9) 0.0249(10) 0.0308(11) -0.0006(7) 0.0002(8) -0.0014(8)
C12 0.0153(8) 0.0256(10) 0.0288(10) 0.0000(7) -0.0010(8) -0.0003(8)
C13 0.0210(9) 0.0255(10) 0.0408(12) 0.0000(8) 0.0078(8) -0.0019(9)
C14 0.0237(10) 0.0232(10) 0.0442(13) 0.0027(8) 0.0059(9) -0.0021(9)
C15 0.0242(10) 0.0256(11) 0.0591(15) -0.0045(9) 0.0126(10) -0.0048(10)
C16 0.0328(12) 0.0280(12) 0.0526(15) -0.0012(9) 0.0048(10) 0.0027(10)
C17 0.0673(18) 0.0342(13) 0.0464(15) -0.0044(12) 0.0119(13) 0.0050(11)
C18 0.0349(13) 0.0281(12) 0.077(2) 0.0071(10) 0.0031(12) 0.0007(12)
C19 0.0350(12) 0.0362(12) 0.0431(14) 0.0015(10) 0.0050(10) -0.0013(10)
C20 0.0319(13) 0.0587(17) 0.0539(17) -0.0025(12) -0.0077(11) -0.0099(13)
C21 0.0600(17) 0.0444(15) 0.0426(15) -0.0010(13) 0.0168(13) -0.0019(12)

loop_
_atom_type_symbol
_atom_type_description
_atom_type_scat_dispersion_real
_atom_type_scat_dispersion_imag
_atom_type_scat_source
C C 0.0181 0.0091 'International Tables Vol C Tables 4.2.6.8 and 6.1.1.4'
H H 0.0000 0.0000 'International Tables Vol C Tables 4.2.6.8 and 6.1.1.4'
N N 0.0311 0.0180 'International Tables Vol C Tables 4.2.6.8 and 6.1.1.4'
Ni Ni -3.0029 0.5091 'International Tables Vol C Tables 4.2.6.8 and 6.1.1.4'
O O 0.0492 0.0322 'International Tables Vol C Tables 4.2.6.8 and 6.1.1.4'

loop_
_geom_angle_atom_site_label_1
_geom_angle_atom_site_label_2
_geom_angle_atom_site_label_3
_geom_angle_site_symmetry_1
_geom_angle_site_symmetry_3
_geom_angle
_geom_angle_publ_flag
O1 Ni1 O1 2_655 . 83.77(9) ?
O1 Ni1 N1 2_655 2_655 95.26(7) ?
O1 Ni1 N1 . 2_655 174.19(7) ?
O1 Ni1 N1 2_655 . 174.19(7) ?
O1 Ni1 N1 . . 95.26(7) ?
N1 Ni1 N1 2_655 . 86.27(10) ?
C6 O1 Ni1 . . 127.66(13) ?
C11 N1 Ni1 . . 125.70(14) ?
C11 N1 C12 . . 120.93(17) ?
C12 N1 Ni1 . . 113.37(13) ?
C15 N2 C16 . . 116.63(18) ?
C15 N2 C19 . . 112.17(19) ?
C16 N2 C19 . . 118.09(18) ?
C2 C1 C6 . . 119.52(19) ?
C2 C1 C15 . . 121.77(19) ?
C6 C1 C15 . . 118.65(18) ?
C1 C2 H2 . . 118.1 ?
C1 C2 C3 . . 123.77(19) ?
C3 C2 H2 . . 118.1 ?
C2 C3 C7 . . 119.18(18) ?
C4 C3 C2 . . 116.79(18) ?
C4 C3 C7 . . 124.02(19) ?
C3 C4 H4 . . 119.1 ?
C3 C4 C5 . . 121.88(19) ?
C5 C4 H4 . . 119.1 ?
C6 C5 C4 . . 120.13(18) ?
C6 C5 C11 . . 121.50(19) ?
C11 C5 C4 . . 118.26(18) ?
O1 C6 C1 . . 118.15(18) ?
O1 C6 C5 . . 123.99(18) ?
C5 C6 C1 . . 117.86(18) ?
C8 C7 C3 . . 109.44(17) ?
C8 C7 C9 . . 109.17(18) ?
C9 C7 C3 . . 109.39(17) ?
C10 C7 C3 . . 112.13(17) ?
C10 C7 C8 . . 108.98(19) ?
C10 C7 C9 . . 107.68(17) ?
C7 C8 H8A . . 109.5 ?
C7 C8 H8B . . 109.5 ?
C7 C8 H8C . . 109.5 ?
H8A C8 H8B . . 109.5 ?
H8A C8 H8C . . 109.5 ?
H8B C8 H8C . . 109.5 ?
C7 C9 H9A . . 109.5 ?
C7 C9 H9B . . 109.5 ?
C7 C9 H9C . . 109.5 ?
H9A C9 H9B . . 109.5 ?
H9A C9 H9C . . 109.5 ?
H9B C9 H9C . . 109.5 ?
C7 C10 H10A . . 109.5 ?
C7 C10 H10B . . 109.5 ?
C7 C10 H10C . . 109.5 ?
H10A C10 H10B . . 109.5 ?
H10A C10 H10C . . 109.5 ?
H10B C10 H10C . . 109.5 ?
N1 C11 C5 . . 125.31(19) ?
N1 C11 H11 . . 117.3 ?
C5 C11 H11 . . 117.3 ?
C12 C12 N1 2_655 . 113.44(11) ?
C13 C12 N1 . . 126.53(18) ?
C13 C12 C12 . 2_655 120.03(12) ?
C12 C13 H13 . . 120.2 ?
C14 C13 C12 . . 119.6(2) ?
C14 C13 H13 . . 120.2 ?
C13 C14 C14 . 2_655 120.41(13) ?
C13 C14 H14 . . 119.8 ?
C14 C14 H14 2_655 . 119.8 ?
N2 C15 C1 . . 112.55(17) ?
N2 C15 H15A . . 109.1 ?
N2 C15 H15B . . 109.1 ?
C1 C15 H15A . . 109.1 ?
C1 C15 H15B . . 109.1 ?
H15A C15 H15B . . 107.8 ?
N2 C16 H16 . . 106.7 ?
N2 C16 C17 . . 109.0(2) ?
N2 C16 C18 . . 116.3(2) ?
C17 C16 H16 . . 106.7 ?
C17 C16 C18 . . 110.9(2) ?
C18 C16 H16 . . 106.7 ?
C16 C17 H17A . . 109.5 ?
C16 C17 H17B . . 109.5 ?
C16 C17 H17C . . 109.5 ?
H17A C17 H17B . . 109.5 ?
H17A C17 H17C . . 109.5 ?
H17B C17 H17C . . 109.5 ?
C16 C18 H18A . . 109.5 ?
C16 C18 H18B . . 109.5 ?
C16 C18 H18C . . 109.5 ?
H18A C18 H18B . . 109.5 ?
H18A C18 H18C . . 109.5 ?
H18B C18 H18C . . 109.5 ?
N2 C19 H19 . . 106.5 ?
N2 C19 C20 . . 111.4(2) ?
N2 C19 C21 . . 114.7(2) ?
C20 C19 H19 . . 106.5 ?
C20 C19 C21 . . 110.6(2) ?
C21 C19 H19 . . 106.5 ?
C19 C20 H20A . . 109.5 ?
C19 C20 H20B . . 109.5 ?
C19 C20 H20C . . 109.5 ?
H20A C20 H20B . . 109.5 ?
H20A C20 H20C . . 109.5 ?
H20B C20 H20C . . 109.5 ?
C19 C21 H21A . . 109.5 ?
C19 C21 H21B . . 109.5 ?
C19 C21 H21C . . 109.5 ?
H21A C21 H21B . . 109.5 ?
H21A C21 H21C . . 109.5 ?
H21B C21 H21C . . 109.5 ?

loop_
_geom_bond_atom_site_label_1
_geom_bond_atom_site_label_2
_geom_bond_site_symmetry_2
_geom_bond_distance
_geom_bond_publ_flag
Ni1 O1 2_655 1.8358(14) ?
Ni1 O1 . 1.8358(14) ?
Ni1 N1 2_655 1.8539(17) ?
Ni1 N1 . 1.8540(17) ?
O1 C6 . 1.311(2) ?
N1 C11 . 1.314(3) ?
N1 C12 . 1.418(3) ?
N2 C15 . 1.460(3) ?
N2 C16 . 1.462(3) ?
N2 C19 . 1.463(3) ?
C1 C2 . 1.375(3) ?
C1 C6 . 1.422(3) ?
C1 C15 . 1.514(3) ?
C2 H2 . 0.9500 ?
C2 C3 . 1.415(3) ?
C3 C4 . 1.369(3) ?
C3 C7 . 1.537(3) ?
C4 H4 . 0.9500 ?
C4 C5 . 1.428(3) ?
C5 C6 . 1.415(3) ?
C5 C11 . 1.419(3) ?
C7 C8 . 1.534(3) ?
C7 C9 . 1.536(3) ?
C7 C10 . 1.531(3) ?
C8 H8A . 0.9800 ?
C8 H8B . 0.9800 ?
C8 H8C . 0.9800 ?
C9 H9A . 0.9800 ?
C9 H9B . 0.9800 ?
C9 H9C . 0.9800 ?
C10 H10A . 0.9800 ?
C10 H10B . 0.9800 ?
C10 H10C . 0.9800 ?
C11 H11 . 0.9500 ?
C12 C12 2_655 1.406(4) ?
C12 C13 . 1.389(3) ?
C13 H13 . 0.9500 ?
C13 C14 . 1.379(3) ?
C14 C14 2_655 1.400(4) ?
C14 H14 . 0.9500 ?
C15 H15A . 0.9900 ?
C15 H15B . 0.9900 ?
C16 H16 . 1.0000 ?
C16 C17 . 1.525(4) ?
C16 C18 . 1.530(3) ?
C17 H17A . 0.9800 ?
C17 H17B . 0.9800 ?
C17 H17C . 0.9800 ?
C18 H18A . 0.9800 ?
C18 H18B . 0.9800 ?
C18 H18C . 0.9800 ?
C19 H19 . 1.0000 ?
C19 C20 . 1.508(3) ?
C19 C21 . 1.544(4) ?
C20 H20A . 0.9800 ?
C20 H20B . 0.9800 ?
C20 H20C . 0.9800 ?
C21 H21A . 0.9800 ?
C21 H21B . 0.9800 ?
C21 H21C . 0.9800 ?

loop_
_geom_torsion_atom_site_label_1
_geom_torsion_atom_site_label_2
_geom_torsion_atom_site_label_3
_geom_torsion_atom_site_label_4
_geom_torsion_site_symmetry_1
_geom_torsion_site_symmetry_2
_geom_torsion_site_symmetry_3
_geom_torsion_site_symmetry_4
_geom_torsion
_geom_torsion_publ_flag
Ni1 O1 C6 C1 . . . . 173.61(14) ?
Ni1 O1 C6 C5 . . . . -6.7(3) ?
Ni1 N1 C11 C5 . . . . -7.8(3) ?
Ni1 N1 C12 C12 . . . 2_655 3.0(3) ?
Ni1 N1 C12 C13 . . . . -177.89(17) ?
O1 Ni1 O1 C6 2_655 . . . 175.9(2) ?
O1 Ni1 N1 C11 . . . . 5.38(17) ?
O1 Ni1 N1 C12 . . . . -175.44(13) ?
N1 Ni1 O1 C6 . . . . 1.61(17) ?
N1 Ni1 N1 C11 2_655 . . . 179.8(2) ?
N1 Ni1 N1 C12 2_655 . . . -1.06(9) ?
N1 C12 C13 C14 . . . . -177.5(2) ?
C1 C2 C3 C4 . . . . -0.6(3) ?
C1 C2 C3 C7 . . . . 178.52(19) ?
C2 C1 C6 O1 . . . . 179.98(19) ?
C2 C1 C6 C5 . . . . 0.3(3) ?
C2 C1 C15 N2 . . . . 27.4(3) ?
C2 C3 C4 C5 . . . . 2.0(3) ?
C2 C3 C7 C8 . . . . 65.5(2) ?
C2 C3 C7 C9 . . . . -54.0(2) ?
C2 C3 C7 C10 . . . . -173.43(19) ?
C3 C4 C5 C6 . . . . -2.3(3) ?
C3 C4 C5 C11 . . . . 173.92(19) ?
C4 C3 C7 C8 . . . . -115.4(2) ?
C4 C3 C7 C9 . . . . 125.0(2) ?
C4 C3 C7 C10 . . . . 5.6(3) ?
C4 C5 C6 O1 . . . . -178.58(18) ?
C4 C5 C6 C1 . . . . 1.1(3) ?
C4 C5 C11 N1 . . . . -173.94(19) ?
C6 C1 C2 C3 . . . . -0.5(3) ?
C6 C1 C15 N2 . . . . -155.3(2) ?
C6 C5 C11 N1 . . . . 2.3(3) ?
C7 C3 C4 C5 . . . . -177.04(18) ?
C11 N1 C12 C12 . . . 2_655 -177.8(2) ?
C11 N1 C12 C13 . . . . 1.3(3) ?
C11 C5 C6 O1 . . . . 5.3(3) ?
C11 C5 C6 C1 . . . . -175.02(19) ?
C12 N1 C11 C5 . . . . 173.13(18) ?
C12 C12 C13 C14 2_655 . . . 1.5(4) ?
C12 C13 C14 C14 . . . 2_655 -0.2(4) ?
C15 N2 C16 C17 . . . . 84.4(3) ?
C15 N2 C16 C18 . . . . -41.8(3) ?
C15 N2 C19 C20 . . . . -147.5(2) ?
C15 N2 C19 C21 . . . . 85.9(2) ?
C15 C1 C2 C3 . . . . 176.7(2) ?
C15 C1 C6 O1 . . . . 2.6(3) ?
C15 C1 C6 C5 . . . . -177.1(2) ?
C16 N2 C15 C1 . . . . -136.8(2) ?
C16 N2 C19 C20 . . . . 72.5(3) ?
C16 N2 C19 C21 . . . . -54.1(3) ?
C19 N2 C15 C1 . . . . 82.6(2) ?
C19 N2 C16 C17 . . . . -137.3(2) ?
C19 N2 C16 C18 . . . . 96.5(3) ?

_cod_database_fobs_code 2312997
